data_2002077
loop_
_publ_author_name
'Jansen, M.'
'Mokros, I.'

_publ_section_title
;
 Structure of hexakis(2-fluorophenylamino)disiloxane
;
_journal_issue 1
_journal_name_full 'Acta Crystallographica Section C'
_journal_page_first 119
_journal_page_last 120
_journal_paper_doi 10.1107/S0108270192004360
_journal_volume 49
_journal_year 1993
_chemical_formula_sum 'C36 H30 F6 N6 O Si2'
_chemical_formula_weight 732.83
_space_group_IT_number 2
_space_group_name_Hall '-P 1'
_space_group_name_H-M_alt 'P -1'
_symmetry_cell_setting triclinic
_symmetry_space_group_name_Hall '-P 1'
_symmetry_space_group_name_H-M 'P -1'
_cell_angle_alpha 100.57(2)
_cell_angle_beta 112.01(2)
_cell_angle_gamma 92.170(10)
_cell_formula_units_Z 1
_cell_length_a 9.1600(10)
_cell_length_b 9.921(2)
_cell_length_c 10.372(4)
_cell_volume 853.1(4)
_diffrn_radiation_type Mo
_diffrn_radiation_wavelength 0.71069
_exptl_absorpt_coefficient_mu 0.1703
_exptl_crystal_density_diffrn 1.426
_exptl_crystal_F_000 378.0
_cod_data_source_file bx0582.cif
_cod_data_source_block bx0582_structure_1_of_1
_cod_original_cell_volume 853.1
_cod_original_formula_sum 'C36 H30 F6 N6 O1 Si2'
_cod_database_code 2002077

loop_
_space_group_symop_id
_space_group_symop_operation_xyz
1 x,y,z
2 -x,-y,-z

loop_
_atom_site_label
_atom_site_fract_x
_atom_site_fract_y
_atom_site_fract_z
_atom_site_U_iso_or_equiv
Si(1) .12300(10) .41720(10) .94880(10) .0390(10)
O(1) .0000 .5000 1.0000 .0410(10)
F(1) .4602(2) .7283(2) .9293(2) .0680(10)
F(2) .3642(3) .1845(2) 1.2691(2) .0820(10)
F(3) -.1243(3) .1423(2) .5315(2) .0810(10)
N(1) .1955(3) .2993(3) 1.0501(3) .0440(10)
H(1) .3200(3) .2892(3) 1.0775(3) .110(2)
N(2) .0354(4) .3309(3) .7748(3) .0480(10)
H(2) .0619(4) .2258(3) .7550(3) .155(2)
N(3) .2795(3) .5284(3) .9659(3) .0450(10)
H(3) .3121(3) .5154(3) .8750(3) .104(2)
C(1) .1173(4) .2134(3) 1.1030(3) .039(2)
C(2) .2035(4) .1569(4) 1.2173(4) .049(2)
C(3) .1373(5) .0782(4) 1.2801(4) .060(2)
H(4) .2105(5) .0368(4) 1.3690(4) .074(3)
C(4) -.0263(5) .0525(4) 1.2272(4) .060(2)
H(5) -.08242(5) -.0071(4) 1.2768(4) .0810(10)
C(5) -.1171(5) .1031(4) 1.1114(4) .055(2)
H(6) -.2447(5) .0815(4) 1.0691(4) .0820(10)
C(6) -.0460(4) .1815(3) 1.04867(4) .0430(10)
H(7) -.1187(4) .2184(3) .9562(4) .0680(10)
C(7) -.0651(4) .3739(4) .6538(4) .0410(10)
C(8) -.1494(4) .2769(4) .5296(4) .049(2)
C(9) -.2552(5) .3084(4) .4088(4) .059(2)
H(8) -.3179(5) .2283(4) .3153(4) .0990(10)
C(10) -.2801(5) .4434(5) .4084(4) .065(2)
H(9) -.3652(5) .4708(5) .3149(4) .0900(10)
C(11) -.1963(5) .5444(4) .5277(4) .064(2)
H(10) -.2141(5) .6513(4) .5268(4) .1060(10)
C(12) -.0890(5) .5093(4) .6491(4) .051(2)
H(11) -.0231(5) .5897(4) .7413(4) .0730(10)
C(13) .3710(7) .6336(4) 1.0812(4) .0410(10)
C(14) .4626(4) .7365(4) 1.0632(4) .051(2)
C(15) .5533(5) .8455(5) 1.1692(5) .075(2)
H(12) .6222(5) .9230(5) 1.1481(5) .0920(10)
C(16) .5540(5) .8532(5) 1.3036(5) .084(2)
H(13) .6235(5) .9379(5) 1.3897(5) .114(2)
C(17) .4660(5) .7530(5) 1.3276(4) .067(2)
H(14) .4670(5) .7592(5) 1.4330(4) .114(2)
C(18) .3763(4) .6446(4) 1.2189(4) .051(2)
H(15) .3088(4) .56653(4) 1.2408(4) .0650(10)

loop_
_geom_angle_atom_site_label_1
_geom_angle_atom_site_label_2
_geom_angle_atom_site_label_3
_geom_angle
N(2) Si(1) N(3) 108.3(2)
N(1) Si(1) N(3) 108.0(2)
N(1) Si(1) N(2) 108.0(2)
O(1) Si(1) N(3) 110.4(2)
O(1) Si(1) N(2) 111.7(2)
O(1) Si(1) N(1) 110.40(10)
Si(1) N(1) C(1) 129.4(3)
Si(1) N(1) H(1) 115.3(3)
H(1) N(1) C(1) 115.3(3)
Si(1) N(2) C(7) 130.7(3)
Si(1) N(2) H(2) 114.6(3)
H(2) N(2) C(7) 114.6(3)
Si(1) N(3) C(13) 128.9(3)
Si(1) N(3) H(3) 115.5(3)
H(3) N(3) C(13) 115.5(3)
N(1) C(1) C(6) 123.6(3)
N(1) C(1) C(2) 120.1(4)
C(2) C(1) C(6) 116.3(3)
F(2) C(2) C(1) 116.8(4)
C(1) C(2) C(3) 124.1(4)
F(2) C(2) C(3) 119.1(4)
C(2) C(3) C(4) 118.4(4)
C(2) C(3) H(4) 120.8(5)
H(4) C(3) C(4) 120.8(5)
C(3) C(4) C(5) 119.9(4)
C(3) C(4) H(5) 120.1(5)
H(5) C(4) C(5) 120.1(5)
C(4) C(5) C(6) 120.4(4)
C(4) C(5) H(6) 119.8(5)
H(6) C(5) C(6) 119.8(4)
C(1) C(6) C(5) 120.9(4)
C(5) C(6) H(7) 119.6(4)
C(1) C(6) H(7) 119.5(4)
N(2) C(7) C(12) 124.1(3)
N(2) C(7) C(8) 119.8(3)
C(8) C(7) C(12) 116.1(3)
F(3) C(8) C(7) 116.9(3)
C(7) C(8) C(9) 123.9(4)
F(3) C(8) C(9) 119.2(3)
C(8) C(9) C(10) 118.7(4)
C(8) C(9) H(8) 120.6(5)
H(8) C(9) C(10) 120.7(4)
C(9) C(10) C(11) 119.7(4)
C(9) C(10) H(9) 120.1(5)
H(9) C(10) C(11) 120.1(5)
C(10) C(11) C(12) 120.3(4)
C(10) C(11) H(10) 119.9(5)
H(10) C(11) C(12) 119.9(5)
C(7) C(12) C(11) 121.2(4)
C(11) C(12) H(11) 119.4(4)
C(7) C(12) H(11) 119.4(4)
N(3) C(13) C(18) 124.1(3)
N(3) C(13) C(14) 120.4(3)
C(14) C(13) C(18) 115.5(4)
F(1) C(14) C(13) 116.9(3)
C(13) C(14) C(15) 124.6(4)
F(1) C(14) C(15) 118.5(4)
C(14) C(15) C(16) 118.0(5)
C(14) C(15) H(12) 121.0(5)
H(12) C(15) C(16) 121.0(5)
C(15) C(16) C(17) 119.8(5)
C(15) C(16) H(13) 120.1(6)
H(13) C(16) C(17) 120.1(5)
C(16) C(17) C(18) 120.8(4)
C(16) C(17) H(14) 119.6(5)
H(14) C(17) C(18) 119.6(5)
C(13) C(18) C(17) 121.3(4)
C(17) C(18) H(15) 119.3(4)
C(13) C(18) H(15) 119.4(4)

loop_
_geom_bond_atom_site_label_1
_geom_bond_atom_site_label_2
_geom_bond_distance
Si(1) O(1) 1.6080(10)
Si(1) N(1) 1.703(3)
Si(1) N(2) 1.711(3)
Si(1) N(3) 1.709(3)
F(1) C(14) 1.368(5)
F(2) C(2) 1.361(4)
F(3) C(8) 1.366(4)
N(1) H(1) 1.080(4)
N(1) C(1) 1.400(5)
N(2) H(2) 1.080(4)
N(2) C(7) 1.401(4)
N(3) C(13) 1.395(4)
C(1) C(2) 1.385(5)
C(1) C(6) 1.387(5)
C(2) C(3) 1.359(7)
C(3) H(4) 1.080(5)
C(3) C(4) 1.383(6)
C(4) H(5) 1.080(7)
C(4) C(5) 1.374(6)
C(5) H(6) 1.080(5)
C(5) C(6) 1.386(6)
C(6) H(7) 1.080(5)
C(7) C(8) 1.388(4)
C(7) C(12) 1.376(5)
C(8) C(9) 1.365(5)
C(9) H(8) 1.080(5)
C(9) C(10) 1.368(6)
C(10) H(9) 1.080(6)
C(10) C(11) 1.378(5)
C(11) H(10) 1.080(6)
C(11) C(12) 1.390(5)
C(12) H(11) 1.080(5)
C(13) C(14) 1.380(6)
C(13) C(18) 1.394(6)
C(14) C(15) 1.371(5)
C(15) H(12) 1.080(8)
C(15) C(16) 1.380(8)
C(16) H(13) 1.080(6)
C(16) C(17) 1.371(7)
C(17) H(14) 1.080(7)
C(17) C(18) 1.377(5)
C(18) H(15) 1.080(6)
